data_7017558
loop_
_publ_author_name
'Sato, Hisako'
'Takase, Ryoichi'
'Mori, Yukie'
'Yamagishi, Akihiko'

_publ_section_title
;
 Can a meso-type dinuclear complex be chiral?: dinuclear \b-diketonato
 Ru(III) complexes.
;
_journal_issue 3
_journal_name_full 'Dalton transactions (Cambridge, England : 2003)'
_journal_page_first 747
_journal_page_last 751
_journal_paper_doi 10.1039/c1dt11133g
_journal_volume 41
_journal_year 2012
_chemical_formula_moiety 'C40 H44 O12 Ru2'
_chemical_formula_sum 'C40 H44 O12 Ru2'
_chemical_formula_weight 918.89
_chemical_melting_point ?
_chemical_name_common (Ru(acac)2(dabe)Ru(acac)2)
_chemical_name_systematic
;
?
;
_space_group_IT_number 2
_symmetry_cell_setting triclinic
_symmetry_space_group_name_Hall '-P 1'
_symmetry_space_group_name_H-M 'P -1'
_atom_sites_solution_hydrogens geom
_atom_sites_solution_primary direct
_atom_sites_solution_secondary difmap
_audit_creation_method SHELXL-97
_cell_angle_alpha 79.540(2)
_cell_angle_beta 86.223(2)
_cell_angle_gamma 82.549(2)
_cell_formula_units_Z 2
_cell_length_a 9.8075(16)
_cell_length_b 13.263(2)
_cell_length_c 15.335(3)
_cell_measurement_reflns_used 2686
_cell_measurement_temperature 90(2)
_cell_measurement_theta_max 22.08
_cell_measurement_theta_min 2.25
_cell_volume 1943.2(6)
_computing_cell_refinement 'Bruker SMART'
_computing_data_collection 'Bruker SMART'
_computing_data_reduction 'Bruker SAINT'
_computing_molecular_graphics 'Bruker SHELXTL'
_computing_publication_material 'Bruker SHELXTL'
_computing_structure_refinement 'SHELXL-97 (Sheldrick, 1997)'
_computing_structure_solution 'SHELXS-97 (Sheldrick, 1990)'
_diffrn_ambient_temperature 90(2)
_diffrn_detector_area_resol_mean 8.333
_diffrn_measured_fraction_theta_full 0.999
_diffrn_measured_fraction_theta_max 0.999
_diffrn_measurement_device_type 'CCD area detector'
_diffrn_measurement_method 'phi and omega scans'
_diffrn_radiation_monochromator graphite
_diffrn_radiation_source 'fine-focus sealed tube'
_diffrn_radiation_type MoK\a
_diffrn_radiation_wavelength 0.71073
_diffrn_reflns_av_R_equivalents 0.0549
_diffrn_reflns_av_sigmaI/netI 0.0800
_diffrn_reflns_limit_h_max 10
_diffrn_reflns_limit_h_min -10
_diffrn_reflns_limit_k_max 14
_diffrn_reflns_limit_k_min -14
_diffrn_reflns_limit_l_max 17
_diffrn_reflns_limit_l_min -17
_diffrn_reflns_number 13098
_diffrn_reflns_theta_full 23.38
_diffrn_reflns_theta_max 23.38
_diffrn_reflns_theta_min 1.35
_diffrn_standards_decay_% 0
_exptl_absorpt_coefficient_mu 0.840
_exptl_absorpt_correction_T_max 0.9917
_exptl_absorpt_correction_T_min 0.8844
_exptl_absorpt_correction_type empirical
_exptl_absorpt_process_details 'SADABS; Sheldrick 1996'
_exptl_crystal_colour purple
_exptl_crystal_density_diffrn 1.571
_exptl_crystal_density_meas ?
_exptl_crystal_density_method 'not measured'
_exptl_crystal_description plate
_exptl_crystal_F_000 936
_exptl_crystal_size_max 0.15
_exptl_crystal_size_mid 0.05
_exptl_crystal_size_min 0.01
_refine_diff_density_max 0.760
_refine_diff_density_min -0.782
_refine_diff_density_rms 0.110
_refine_ls_extinction_method none
_refine_ls_goodness_of_fit_ref 1.029
_refine_ls_hydrogen_treatment constr
_refine_ls_matrix_type full
_refine_ls_number_parameters 497
_refine_ls_number_reflns 5647
_refine_ls_number_restraints 0
_refine_ls_restrained_S_all 1.029
_refine_ls_R_factor_all 0.0709
_refine_ls_R_factor_gt 0.0414
_refine_ls_shift/su_max 0.016
_refine_ls_shift/su_mean 0.000
_refine_ls_structure_factor_coef Fsqd
_refine_ls_weighting_details 'calc w=1/[\s^2^(Fo^2^)+(0.0175P)^2^+5.0388P] where P=(Fo^2^+2Fc^2^)/3'
_refine_ls_weighting_scheme calc
_refine_ls_wR_factor_gt 0.0776
_refine_ls_wR_factor_ref 0.0960
_reflns_number_gt 4092
_reflns_number_total 5647
_reflns_threshold_expression >2sigma(I)
_cod_data_source_file c1dt11133g.txt
_cod_data_source_block test_0
_cod_depositor_comments
;
The following automatic conversions were performed:

'_chemical_melting_point' value 'Not measured' was changed to '?' -
the value is undefined or not given.

'_symmetry_cell_setting' value
'Triclinic' changed to 'triclinic' according to
/home/saulius/struct/CIF-dictionaries/cif_core.dic dictionary named
'cif_core.dic' version 2.4.1 from 2010-06-29.

Automatic conversion script
Id: cif_fix_values 1715 2011-07-08 13:25:40Z adriana 

The following automatic conversions were performed:

'_exptl_crystal_density_meas' value 'not measured' was changed to '?'
- the value is perceived as not measured.

Automatic conversion script
Id: cif_fix_values 3008 2015-01-20 13:52:24Z robertas 
;
_cod_original_cell_volume 1943.1(5)
_cod_original_sg_symbol_H-M P-1
_cod_database_code 7017558

loop_
_symmetry_equiv_pos_as_xyz
'x, y, z'
'-x, -y, -z'

loop_
_atom_site_label
_atom_site_type_symbol
_atom_site_fract_x
_atom_site_fract_y
_atom_site_fract_z
_atom_site_U_iso_or_equiv
_atom_site_adp_type
_atom_site_occupancy
_atom_site_symmetry_multiplicity
_atom_site_calc_flag
_atom_site_refinement_flags
C1 C 0.2138(6) -0.0909(5) 0.6918(4) 0.0177(14) Uani 1 1 d .
C2 C 0.2681(6) -0.0060(4) 0.7164(4) 0.0147(13) Uani 1 1 d .
C3 C 0.3070(5) -0.0076(4) 0.8034(4) 0.0133(13) Uani 1 1 d .
C4 C 0.1840(6) -0.0875(5) 0.5959(4) 0.0250(15) Uani 1 1 d .
H4A H 0.2704 -0.0884 0.5600 0.038 Uiso 1 1 calc R
H4B H 0.1234 -0.0243 0.5746 0.038 Uiso 1 1 calc R
H4C H 0.1387 -0.1478 0.5908 0.038 Uiso 1 1 calc R
C5 C 0.3738(6) 0.0806(4) 0.8285(4) 0.0156(14) Uani 1 1 d .
C6 C 0.3246(6) 0.1843(5) 0.8046(4) 0.0194(14) Uani 1 1 d .
H6 H 0.2514 0.2045 0.7650 0.023 Uiso 1 1 calc R
C7 C 0.3820(6) 0.2577(5) 0.8383(4) 0.0216(15) Uani 1 1 d .
H7 H 0.3482 0.3285 0.8215 0.026 Uiso 1 1 calc R
C8 C 0.4868(6) 0.2303(5) 0.8956(4) 0.0222(15) Uani 1 1 d .
H8 H 0.5242 0.2817 0.9192 0.027 Uiso 1 1 calc R
C9 C 0.5383(6) 0.1275(4) 0.9190(4) 0.0177(14) Uani 1 1 d .
H9 H 0.6131 0.1083 0.9574 0.021 Uiso 1 1 calc R
C10 C 0.4810(6) 0.0530(5) 0.8867(4) 0.0176(14) Uani 1 1 d .
H10 H 0.5148 -0.0178 0.9042 0.021 Uiso 1 1 calc R
C11 C 0.4192(6) 0.0863(5) 0.6007(4) 0.0166(14) Uani 1 1 d .
C12 C 0.2871(6) 0.0854(4) 0.6459(4) 0.0148(13) Uani 1 1 d .
C13 C 0.1744(6) 0.1599(5) 0.6235(4) 0.0157(14) Uani 1 1 d .
C14 C 0.5270(6) -0.0033(5) 0.6240(4) 0.0210(15) Uani 1 1 d .
H14A H 0.6101 0.0078 0.5861 0.032 Uiso 1 1 calc R
H14B H 0.4928 -0.0666 0.6148 0.032 Uiso 1 1 calc R
H14C H 0.5490 -0.0098 0.6863 0.032 Uiso 1 1 calc R
C15 C 0.0299(6) 0.1467(4) 0.6597(4) 0.0164(14) Uani 1 1 d .
C16 C -0.0066(6) 0.1139(4) 0.7495(4) 0.0209(15) Uani 1 1 d .
H16 H 0.0624 0.0956 0.7922 0.025 Uiso 1 1 calc R
C17 C -0.1432(6) 0.1083(5) 0.7756(4) 0.0229(15) Uani 1 1 d .
H17 H -0.1672 0.0872 0.8366 0.028 Uiso 1 1 calc R
C18 C -0.2451(6) 0.1324(5) 0.7158(4) 0.0234(15) Uani 1 1 d .
H18 H -0.3385 0.1274 0.7349 0.028 Uiso 1 1 calc R
C19 C -0.2097(6) 0.1641(5) 0.6273(4) 0.0221(15) Uani 1 1 d .
H19 H -0.2795 0.1800 0.5852 0.026 Uiso 1 1 calc R
C20 C -0.0746(6) 0.1731(5) 0.5993(4) 0.0211(15) Uani 1 1 d .
H20 H -0.0526 0.1975 0.5385 0.025 Uiso 1 1 calc R
C21 C 0.1330(6) -0.2678(4) 1.0582(4) 0.0208(14) Uani 1 1 d .
C22 C -0.0002(6) -0.2226(5) 1.0410(4) 0.0216(15) Uani 1 1 d .
H22 H -0.0671 -0.2353 1.0881 0.026 Uiso 1 1 calc R
C23 C -0.0475(6) -0.1610(5) 0.9631(4) 0.0205(14) Uani 1 1 d .
C24 C 0.1661(6) -0.3311(5) 1.1473(4) 0.0278(16) Uani 1 1 d .
H24A H 0.1854 -0.4042 1.1420 0.042 Uiso 1 1 calc R
H24B H 0.0875 -0.3218 1.1891 0.042 Uiso 1 1 calc R
H24C H 0.2470 -0.3087 1.1689 0.042 Uiso 1 1 calc R
C25 C -0.1933(6) -0.1099(5) 0.9609(4) 0.0302(17) Uani 1 1 d .
H25A H -0.2007 -0.0487 0.9892 0.045 Uiso 1 1 calc R
H25B H -0.2544 -0.1584 0.9928 0.045 Uiso 1 1 calc R
H25C H -0.2199 -0.0891 0.8991 0.045 Uiso 1 1 calc R
C26 C 0.2073(7) -0.4311(5) 0.8867(4) 0.0264(16) Uani 1 1 d .
C27 C 0.3494(7) -0.4487(5) 0.8880(4) 0.0349(18) Uani 1 1 d .
H27 H 0.3889 -0.5185 0.9037 0.042 Uiso 1 1 calc R
C28 C 0.4413(7) -0.3739(5) 0.8684(4) 0.0296(17) Uani 1 1 d .
C29 C 0.1248(7) -0.5213(5) 0.8964(5) 0.0408(19) Uani 1 1 d .
H29A H 0.0297 -0.4999 0.9151 0.061 Uiso 1 1 calc R
H29B H 0.1653 -0.5778 0.9411 0.061 Uiso 1 1 calc R
H29C H 0.1260 -0.5449 0.8394 0.061 Uiso 1 1 calc R
C30 C 0.5923(7) -0.4077(6) 0.8599(6) 0.059(2) Uani 1 1 d .
H30A H 0.6211 -0.4018 0.7970 0.088 Uiso 1 1 calc R
H30B H 0.6119 -0.4797 0.8895 0.088 Uiso 1 1 calc R
H30C H 0.6428 -0.3638 0.8878 0.088 Uiso 1 1 calc R
C31 C 0.5213(6) 0.3806(5) 0.5843(4) 0.0224(15) Uani 1 1 d .
C32 C 0.6172(6) 0.3841(5) 0.5129(4) 0.0241(15) Uani 1 1 d .
H32 H 0.7044 0.4028 0.5229 0.029 Uiso 1 1 calc R
C33 C 0.6002(6) 0.3634(5) 0.4285(4) 0.0245(15) Uani 1 1 d .
C34 C 0.5605(6) 0.4090(5) 0.6692(4) 0.0258(16) Uani 1 1 d .
H34A H 0.4792 0.4429 0.6977 0.039 Uiso 1 1 calc R
H34B H 0.6311 0.4563 0.6560 0.039 Uiso 1 1 calc R
H34C H 0.5968 0.3464 0.7093 0.039 Uiso 1 1 calc R
C35 C 0.7139(6) 0.3810(5) 0.3577(5) 0.0334(17) Uani 1 1 d .
H35A H 0.6882 0.3613 0.3030 0.050 Uiso 1 1 calc R
H35B H 0.7993 0.3389 0.3781 0.050 Uiso 1 1 calc R
H35C H 0.7280 0.4541 0.3462 0.050 Uiso 1 1 calc R
C36 C 0.1840(6) 0.2529(5) 0.3422(4) 0.0256(16) Uani 1 1 d .
C37 C 0.1084(6) 0.3502(5) 0.3360(4) 0.0279(16) Uani 1 1 d .
H37 H 0.0381 0.3662 0.2942 0.033 Uiso 1 1 calc R
C38 C 0.1251(6) 0.4267(5) 0.3849(4) 0.0200(14) Uani 1 1 d .
C39 C 0.1607(7) 0.1830(6) 0.2789(5) 0.040(2) Uani 1 1 d .
H39A H 0.2432 0.1738 0.2401 0.060 Uiso 1 1 calc R
H39B H 0.0822 0.2141 0.2428 0.060 Uiso 1 1 calc R
H39C H 0.1415 0.1158 0.3126 0.060 Uiso 1 1 calc R
C40 C 0.0331(6) 0.5276(5) 0.3709(4) 0.0290(16) Uani 1 1 d .
H40A H -0.0349 0.5288 0.4206 0.044 Uiso 1 1 calc R
H40B H -0.0144 0.5351 0.3154 0.044 Uiso 1 1 calc R
H40C H 0.0886 0.5846 0.3675 0.044 Uiso 1 1 calc R
O1 O 0.1909(4) -0.1739(3) 0.7426(3) 0.0190(9) Uani 1 1 d .
O2 O 0.2940(4) -0.0791(3) 0.8711(2) 0.0170(9) Uani 1 1 d .
O3 O 0.4553(4) 0.1578(3) 0.5378(3) 0.0180(9) Uani 1 1 d .
O4 O 0.1762(4) 0.2439(3) 0.5662(3) 0.0178(9) Uani 1 1 d .
O5 O 0.2375(4) -0.2597(3) 1.0026(3) 0.0199(10) Uani 1 1 d .
O6 O 0.0240(4) -0.1421(3) 0.8905(3) 0.0207(10) Uani 1 1 d .
O7 O 0.1344(4) -0.3425(3) 0.8742(3) 0.0231(10) Uani 1 1 d .
O8 O 0.4083(4) -0.2767(3) 0.8540(3) 0.0246(10) Uani 1 1 d .
O9 O 0.3995(4) 0.3531(3) 0.5852(3) 0.0197(10) Uani 1 1 d .
O10 O 0.4940(4) 0.3295(3) 0.4051(3) 0.0227(10) Uani 1 1 d .
O11 O 0.2778(4) 0.2151(3) 0.3970(3) 0.0215(10) Uani 1 1 d .
O12 O 0.2146(4) 0.4188(3) 0.4439(3) 0.0194(9) Uani 1 1 d .
Ru1 Ru 0.21511(5) -0.21151(4) 0.87281(3) 0.01632(15) Uani 1 1 d .
Ru2 Ru 0.33700(5) 0.28745(4) 0.48957(3) 0.01728(15) Uani 1 1 d .

loop_
_atom_site_aniso_label
_atom_site_aniso_U_11
_atom_site_aniso_U_22
_atom_site_aniso_U_33
_atom_site_aniso_U_23
_atom_site_aniso_U_13
_atom_site_aniso_U_12
C1 0.004(3) 0.030(4) 0.018(3) -0.004(3) 0.001(3) 0.003(3)
C2 0.008(3) 0.020(3) 0.015(3) -0.002(3) 0.003(3) -0.002(3)
C3 0.004(3) 0.016(3) 0.018(3) 0.000(3) -0.002(2) 0.004(2)
C4 0.026(4) 0.030(4) 0.019(4) -0.003(3) -0.003(3) -0.006(3)
C5 0.011(3) 0.021(3) 0.016(3) -0.007(3) 0.006(3) -0.004(3)
C6 0.013(3) 0.029(4) 0.017(4) -0.007(3) 0.001(3) -0.007(3)
C7 0.019(4) 0.023(4) 0.022(4) -0.005(3) 0.004(3) -0.002(3)
C8 0.016(4) 0.029(4) 0.023(4) -0.004(3) 0.006(3) -0.011(3)
C9 0.012(3) 0.024(4) 0.018(3) -0.001(3) -0.001(3) -0.008(3)
C10 0.012(3) 0.023(3) 0.017(3) -0.002(3) 0.001(3) -0.001(3)
C11 0.014(3) 0.023(3) 0.014(3) -0.005(3) 0.002(3) -0.007(3)
C12 0.010(3) 0.022(3) 0.014(3) -0.007(3) -0.006(3) -0.002(3)
C13 0.017(3) 0.023(4) 0.011(3) -0.010(3) -0.003(3) -0.005(3)
C14 0.012(3) 0.028(4) 0.023(4) -0.007(3) 0.003(3) -0.002(3)
C15 0.009(3) 0.021(3) 0.019(4) -0.004(3) -0.002(3) -0.002(3)
C16 0.017(4) 0.023(4) 0.024(4) -0.008(3) -0.001(3) -0.002(3)
C17 0.021(4) 0.026(4) 0.021(4) -0.006(3) 0.004(3) -0.002(3)
C18 0.015(4) 0.027(4) 0.030(4) -0.006(3) 0.005(3) -0.008(3)
C19 0.008(3) 0.027(4) 0.032(4) -0.005(3) -0.007(3) -0.002(3)
C20 0.017(4) 0.030(4) 0.017(4) -0.004(3) 0.003(3) -0.006(3)
C21 0.025(4) 0.019(3) 0.020(4) -0.004(3) -0.001(3) -0.009(3)
C22 0.016(4) 0.029(4) 0.020(4) -0.006(3) 0.003(3) -0.004(3)
C23 0.018(4) 0.024(4) 0.021(4) -0.007(3) 0.006(3) -0.006(3)
C24 0.023(4) 0.035(4) 0.024(4) -0.002(3) 0.002(3) -0.002(3)
C25 0.015(4) 0.038(4) 0.033(4) -0.001(3) 0.010(3) 0.000(3)
C26 0.035(4) 0.025(4) 0.020(4) -0.004(3) 0.012(3) -0.010(3)
C27 0.044(5) 0.020(4) 0.038(5) -0.004(3) 0.001(4) 0.002(3)
C28 0.029(4) 0.036(4) 0.021(4) -0.009(3) 0.003(3) 0.008(3)
C29 0.045(5) 0.032(4) 0.048(5) -0.009(4) 0.009(4) -0.015(4)
C30 0.031(5) 0.045(5) 0.091(7) -0.003(5) 0.011(4) 0.009(4)
C31 0.019(4) 0.019(4) 0.028(4) 0.000(3) -0.002(3) 0.000(3)
C32 0.016(4) 0.028(4) 0.030(4) -0.006(3) -0.001(3) -0.006(3)
C33 0.020(4) 0.022(4) 0.030(4) -0.002(3) -0.002(3) -0.001(3)
C34 0.022(4) 0.027(4) 0.031(4) -0.004(3) -0.007(3) -0.010(3)
C35 0.019(4) 0.044(5) 0.038(4) -0.011(4) 0.010(3) -0.009(3)
C36 0.013(4) 0.042(4) 0.023(4) -0.007(3) 0.003(3) -0.007(3)
C37 0.010(3) 0.049(5) 0.023(4) -0.004(3) -0.005(3) 0.001(3)
C38 0.010(3) 0.031(4) 0.015(3) 0.003(3) 0.006(3) -0.003(3)
C39 0.025(4) 0.064(5) 0.039(5) -0.031(4) -0.015(3) 0.002(4)
C40 0.023(4) 0.036(4) 0.025(4) -0.001(3) 0.000(3) -0.002(3)
O1 0.018(2) 0.022(2) 0.018(2) -0.002(2) -0.0012(18) -0.0054(18)
O2 0.013(2) 0.025(2) 0.013(2) -0.002(2) -0.0003(17) -0.0048(18)
O3 0.010(2) 0.025(2) 0.021(2) -0.006(2) 0.0008(18) -0.0040(18)
O4 0.012(2) 0.023(2) 0.018(2) -0.002(2) -0.0013(18) -0.0030(18)
O5 0.015(2) 0.029(2) 0.017(2) -0.0023(19) -0.0009(19) -0.0057(19)
O6 0.018(2) 0.029(2) 0.015(2) -0.0049(19) 0.0036(19) -0.0017(19)
O7 0.026(3) 0.020(2) 0.025(3) -0.008(2) 0.003(2) -0.007(2)
O8 0.016(2) 0.033(3) 0.022(3) -0.004(2) 0.0037(19) 0.000(2)
O9 0.016(2) 0.026(2) 0.017(2) -0.0002(19) -0.0011(18) -0.0065(19)
O10 0.017(2) 0.032(3) 0.020(2) -0.003(2) 0.0042(19) -0.008(2)
O11 0.015(2) 0.028(2) 0.022(2) -0.005(2) -0.002(2) -0.0025(19)
O12 0.012(2) 0.025(2) 0.020(2) -0.0004(19) -0.0010(19) -0.0045(18)
Ru1 0.0109(3) 0.0226(3) 0.0157(3) -0.0036(2) 0.0016(2) -0.0036(2)
Ru2 0.0111(3) 0.0243(3) 0.0164(3) -0.0026(2) 0.0008(2) -0.0042(2)

loop_
_atom_type_symbol
_atom_type_description
_atom_type_scat_dispersion_real
_atom_type_scat_dispersion_imag
_atom_type_scat_source
C C 0.0033 0.0016 'International Tables Vol C Tables 4.2.6.8 and 6.1.1.4'
H H 0.0000 0.0000 'International Tables Vol C Tables 4.2.6.8 and 6.1.1.4'
O O 0.0106 0.0060 'International Tables Vol C Tables 4.2.6.8 and 6.1.1.4'
Ru Ru -1.2594 0.8363 'International Tables Vol C Tables 4.2.6.8 and 6.1.1.4'

loop_
_geom_angle_atom_site_label_1
_geom_angle_atom_site_label_2
_geom_angle_atom_site_label_3
_geom_angle
O1 C1 C2 126.4(5)
O1 C1 C4 114.1(5)
C2 C1 C4 119.4(5)
C3 C2 C1 122.1(5)
C3 C2 C12 120.0(5)
C1 C2 C12 117.9(5)
O2 C3 C2 127.1(5)
O2 C3 C5 110.8(5)
C2 C3 C5 122.1(5)
C1 C4 H4A 109.5
C1 C4 H4B 109.5
H4A C4 H4B 109.5
C1 C4 H4C 109.5
H4A C4 H4C 109.5
H4B C4 H4C 109.5
C6 C5 C10 118.9(5)
C6 C5 C3 123.9(5)
C10 C5 C3 116.8(5)
C7 C6 C5 119.8(6)
C7 C6 H6 120.1
C5 C6 H6 120.1
C8 C7 C6 121.1(6)
C8 C7 H7 119.4
C6 C7 H7 119.4
C7 C8 C9 119.7(6)
C7 C8 H8 120.1
C9 C8 H8 120.1
C10 C9 C8 119.9(6)
C10 C9 H9 120.1
C8 C9 H9 120.1
C9 C10 C5 120.5(6)
C9 C10 H10 119.7
C5 C10 H10 119.7
O3 C11 C12 125.8(5)
O3 C11 C14 114.9(5)
C12 C11 C14 119.3(5)
C13 C12 C11 124.1(5)
C13 C12 C2 119.2(5)
C11 C12 C2 116.5(5)
O4 C13 C12 126.1(5)
O4 C13 C15 110.8(5)
C12 C13 C15 122.9(5)
C11 C14 H14A 109.5
C11 C14 H14B 109.5
H14A C14 H14B 109.5
C11 C14 H14C 109.5
H14A C14 H14C 109.5
H14B C14 H14C 109.5
C20 C15 C16 118.3(5)
C20 C15 C13 116.9(5)
C16 C15 C13 124.8(5)
C17 C16 C15 119.7(6)
C17 C16 H16 120.1
C15 C16 H16 120.1
C18 C17 C16 121.7(6)
C18 C17 H17 119.1
C16 C17 H17 119.1
C17 C18 C19 118.8(6)
C17 C18 H18 120.6
C19 C18 H18 120.6
C20 C19 C18 121.0(6)
C20 C19 H19 119.5
C18 C19 H19 119.5
C19 C20 C15 120.4(6)
C19 C20 H20 119.8
C15 C20 H20 119.8
O5 C21 C22 125.2(6)
O5 C21 C24 114.3(5)
C22 C21 C24 120.5(6)
C21 C22 C23 127.8(6)
C21 C22 H22 116.1
C23 C22 H22 116.1
O6 C23 C22 125.3(6)
O6 C23 C25 115.1(5)
C22 C23 C25 119.5(5)
C21 C24 H24A 109.5
C21 C24 H24B 109.5
H24A C24 H24B 109.5
C21 C24 H24C 109.5
H24A C24 H24C 109.5
H24B C24 H24C 109.5
C23 C25 H25A 109.5
C23 C25 H25B 109.5
H25A C25 H25B 109.5
C23 C25 H25C 109.5
H25A C25 H25C 109.5
H25B C25 H25C 109.5
O7 C26 C27 126.1(6)
O7 C26 C29 114.2(6)
C27 C26 C29 119.7(6)
C26 C27 C28 126.6(6)
C26 C27 H27 116.7
C28 C27 H27 116.7
O8 C28 C27 125.9(6)
O8 C28 C30 114.7(6)
C27 C28 C30 119.4(6)
C26 C29 H29A 109.5
C26 C29 H29B 109.5
H29A C29 H29B 109.5
C26 C29 H29C 109.5
H29A C29 H29C 109.5
H29B C29 H29C 109.5
C28 C30 H30A 109.5
C28 C30 H30B 109.5
H30A C30 H30B 109.5
C28 C30 H30C 109.5
H30A C30 H30C 109.5
H30B C30 H30C 109.5
O9 C31 C32 125.6(6)
O9 C31 C34 115.7(5)
C32 C31 C34 118.7(6)
C31 C32 C33 127.7(6)
C31 C32 H32 116.2
C33 C32 H32 116.2
O10 C33 C32 124.9(6)
O10 C33 C35 116.0(6)
C32 C33 C35 119.1(6)
C31 C34 H34A 109.5
C31 C34 H34B 109.5
H34A C34 H34B 109.5
C31 C34 H34C 109.5
H34A C34 H34C 109.5
H34B C34 H34C 109.5
C33 C35 H35A 109.5
C33 C35 H35B 109.5
H35A C35 H35B 109.5
C33 C35 H35C 109.5
H35A C35 H35C 109.5
H35B C35 H35C 109.5
O11 C36 C37 126.1(6)
O11 C36 C39 114.0(6)
C37 C36 C39 119.9(6)
C36 C37 C38 126.8(6)
C36 C37 H37 116.6
C38 C37 H37 116.6
O12 C38 C37 125.3(6)
O12 C38 C40 114.6(5)
C37 C38 C40 120.1(5)
C36 C39 H39A 109.5
C36 C39 H39B 109.5
H39A C39 H39B 109.5
C36 C39 H39C 109.5
H39A C39 H39C 109.5
H39B C39 H39C 109.5
C38 C40 H40A 109.5
C38 C40 H40B 109.5
H40A C40 H40B 109.5
C38 C40 H40C 109.5
H40A C40 H40C 109.5
H40B C40 H40C 109.5
C1 O1 Ru1 127.9(4)
C3 O2 Ru1 126.3(3)
C11 O3 Ru2 125.5(3)
C13 O4 Ru2 126.1(4)
C21 O5 Ru1 121.9(4)
C23 O6 Ru1 122.8(4)
C26 O7 Ru1 122.2(4)
C28 O8 Ru1 122.4(4)
C31 O9 Ru2 122.9(4)
C33 O10 Ru2 123.7(4)
C36 O11 Ru2 124.7(4)
C38 O12 Ru2 124.4(4)
O1 Ru1 O5 175.83(16)
O1 Ru1 O7 89.76(16)
O5 Ru1 O7 86.23(16)
O1 Ru1 O6 87.88(15)
O5 Ru1 O6 93.17(16)
O7 Ru1 O6 88.30(16)
O1 Ru1 O8 91.64(16)
O5 Ru1 O8 87.43(16)
O7 Ru1 O8 93.38(17)
O6 Ru1 O8 178.25(17)
O1 Ru1 O2 89.99(15)
O5 Ru1 O2 94.02(16)
O7 Ru1 O2 179.33(17)
O6 Ru1 O2 91.06(16)
O8 Ru1 O2 87.25(16)
O4 Ru2 O3 91.94(15)
O4 Ru2 O9 90.63(15)
O3 Ru2 O9 88.66(16)
O4 Ru2 O11 88.76(15)
O3 Ru2 O11 88.73(16)
O9 Ru2 O11 177.30(16)
O4 Ru2 O10 176.26(16)
O3 Ru2 O10 89.09(16)
O9 Ru2 O10 92.99(16)
O11 Ru2 O10 87.67(16)
O4 Ru2 O12 86.82(15)
O3 Ru2 O12 178.48(16)
O9 Ru2 O12 90.48(16)
O11 Ru2 O12 92.12(16)
O10 Ru2 O12 92.21(16)

loop_
_geom_bond_atom_site_label_1
_geom_bond_atom_site_label_2
_geom_bond_distance
C1 O1 1.264(7)
C1 C2 1.424(8)
C1 C4 1.511(8)
C2 C3 1.407(8)
C2 C12 1.493(7)
C3 O2 1.285(6)
C3 C5 1.529(8)
C4 H4A 0.9800
C4 H4B 0.9800
C4 H4C 0.9800
C5 C6 1.388(8)
C5 C10 1.393(8)
C6 C7 1.378(8)
C6 H6 0.9500
C7 C8 1.366(8)
C7 H7 0.9500
C8 C9 1.383(8)
C8 H8 0.9500
C9 C10 1.378(8)
C9 H9 0.9500
C10 H10 0.9500
C11 O3 1.289(7)
C11 C12 1.429(8)
C11 C14 1.493(8)
C12 C13 1.400(8)
C13 O4 1.289(7)
C13 C15 1.507(8)
C14 H14A 0.9800
C14 H14B 0.9800
C14 H14C 0.9800
C15 C20 1.395(8)
C15 C16 1.405(8)
C16 C17 1.380(8)
C16 H16 0.9500
C17 C18 1.368(8)
C17 H17 0.9500
C18 C19 1.381(8)
C18 H18 0.9500
C19 C20 1.380(8)
C19 H19 0.9500
C20 H20 0.9500
C21 O5 1.292(7)
C21 C22 1.385(8)
C21 C24 1.499(8)
C22 C23 1.389(8)
C22 H22 0.9500
C23 O6 1.279(7)
C23 C25 1.501(8)
C24 H24A 0.9800
C24 H24B 0.9800
C24 H24C 0.9800
C25 H25A 0.9800
C25 H25B 0.9800
C25 H25C 0.9800
C26 O7 1.284(7)
C26 C27 1.384(9)
C26 C29 1.509(8)
C27 C28 1.405(9)
C27 H27 0.9500
C28 O8 1.270(7)
C28 C30 1.495(9)
C29 H29A 0.9800
C29 H29B 0.9800
C29 H29C 0.9800
C30 H30A 0.9800
C30 H30B 0.9800
C30 H30C 0.9800
C31 O9 1.291(7)
C31 C32 1.394(8)
C31 C34 1.506(8)
C32 C33 1.396(8)
C32 H32 0.9500
C33 O10 1.283(7)
C33 C35 1.514(8)
C34 H34A 0.9800
C34 H34B 0.9800
C34 H34C 0.9800
C35 H35A 0.9800
C35 H35B 0.9800
C35 H35C 0.9800
C36 O11 1.277(7)
C36 C37 1.393(9)
C36 C39 1.505(8)
C37 C38 1.398(8)
C37 H37 0.9500
C38 O12 1.283(7)
C38 C40 1.504(8)
C39 H39A 0.9800
C39 H39B 0.9800
C39 H39C 0.9800
C40 H40A 0.9800
C40 H40B 0.9800
C40 H40C 0.9800
O1 Ru1 1.991(4)
O2 Ru1 2.004(4)
O3 Ru2 1.996(4)
O4 Ru2 1.986(4)
O5 Ru1 1.994(4)
O6 Ru1 2.003(4)
O7 Ru1 1.996(4)
O8 Ru1 2.003(4)
O9 Ru2 2.002(4)
O10 Ru2 2.014(4)
O11 Ru2 2.005(4)
O12 Ru2 2.023(4)

loop_
_geom_torsion_atom_site_label_1
_geom_torsion_atom_site_label_2
_geom_torsion_atom_site_label_3
_geom_torsion_atom_site_label_4
_geom_torsion
O1 C1 C2 C3 1.9(9)
C4 C1 C2 C3 -175.5(5)
O1 C1 C2 C12 -179.8(5)
C4 C1 C2 C12 2.8(7)
C1 C2 C3 O2 -3.6(9)
C12 C2 C3 O2 178.2(5)
C1 C2 C3 C5 176.0(5)
C12 C2 C3 C5 -2.3(8)
O2 C3 C5 C6 -132.9(6)
C2 C3 C5 C6 47.5(8)
O2 C3 C5 C10 39.9(7)
C2 C3 C5 C10 -139.7(5)
C10 C5 C6 C7 0.1(8)
C3 C5 C6 C7 172.8(5)
C5 C6 C7 C8 -0.3(9)
C6 C7 C8 C9 1.2(9)
C7 C8 C9 C10 -2.0(9)
C8 C9 C10 C5 1.8(9)
C6 C5 C10 C9 -0.8(8)
C3 C5 C10 C9 -174.0(5)
O3 C11 C12 C13 4.6(9)
C14 C11 C12 C13 -173.3(5)
O3 C11 C12 C2 179.6(5)
C14 C11 C12 C2 1.7(7)
C3 C2 C12 C13 -99.0(6)
C1 C2 C12 C13 82.7(6)
C3 C2 C12 C11 85.7(6)
C1 C2 C12 C11 -92.6(6)
C11 C12 C13 O4 -7.3(9)
C2 C12 C13 O4 177.8(5)
C11 C12 C13 C15 167.6(5)
C2 C12 C13 C15 -7.2(8)
O4 C13 C15 C20 40.3(7)
C12 C13 C15 C20 -135.3(6)
O4 C13 C15 C16 -137.0(6)
C12 C13 C15 C16 47.4(8)
C20 C15 C16 C17 0.2(8)
C13 C15 C16 C17 177.5(5)
C15 C16 C17 C18 1.1(9)
C16 C17 C18 C19 -0.7(9)
C17 C18 C19 C20 -1.0(9)
C18 C19 C20 C15 2.3(9)
C16 C15 C20 C19 -1.9(9)
C13 C15 C20 C19 -179.4(5)
O5 C21 C22 C23 -0.2(10)
C24 C21 C22 C23 179.0(6)
C21 C22 C23 O6 5.9(10)
C21 C22 C23 C25 -173.5(6)
O7 C26 C27 C28 -5.9(11)
C29 C26 C27 C28 171.1(7)
C26 C27 C28 O8 6.7(11)
C26 C27 C28 C30 -171.0(7)
O9 C31 C32 C33 2.8(11)
C34 C31 C32 C33 -178.3(6)
C31 C32 C33 O10 -5.6(10)
C31 C32 C33 C35 174.6(6)
O11 C36 C37 C38 3.5(10)
C39 C36 C37 C38 -174.7(6)
C36 C37 C38 O12 0.2(10)
C36 C37 C38 C40 -179.2(6)
C2 C1 O1 Ru1 2.6(8)
C4 C1 O1 Ru1 -179.8(3)
C2 C3 O2 Ru1 0.5(8)
C5 C3 O2 Ru1 -179.1(3)
C12 C11 O3 Ru2 1.7(8)
C14 C11 O3 Ru2 179.7(4)
C12 C13 O4 Ru2 3.3(8)
C15 C13 O4 Ru2 -172.2(3)
C22 C21 O5 Ru1 -16.5(8)
C24 C21 O5 Ru1 164.2(4)
C22 C23 O6 Ru1 6.6(8)
C25 C23 O6 Ru1 -174.0(4)
C27 C26 O7 Ru1 -9.9(9)
C29 C26 O7 Ru1 173.0(4)
C27 C28 O8 Ru1 8.4(9)
C30 C28 O8 Ru1 -173.8(5)
C32 C31 O9 Ru2 10.5(8)
C34 C31 O9 Ru2 -168.4(4)
C32 C33 O10 Ru2 -5.7(8)
C35 C33 O10 Ru2 174.1(4)
C37 C36 O11 Ru2 1.1(9)
C39 C36 O11 Ru2 179.4(4)
C37 C38 O12 Ru2 -7.5(8)
C40 C38 O12 Ru2 171.9(4)
C1 O1 Ru1 O5 -168(2)
C1 O1 Ru1 O7 175.3(4)
C1 O1 Ru1 O6 86.9(4)
C1 O1 Ru1 O8 -91.4(5)
C1 O1 Ru1 O2 -4.1(4)
C21 O5 Ru1 O1 -83(2)
C21 O5 Ru1 O7 -67.0(4)
C21 O5 Ru1 O6 21.1(4)
C21 O5 Ru1 O8 -160.6(4)
C21 O5 Ru1 O2 112.4(4)
C26 O7 Ru1 O1 109.4(4)
C26 O7 Ru1 O5 -69.5(4)
C26 O7 Ru1 O6 -162.7(4)
C26 O7 Ru1 O8 17.7(4)
C26 O7 Ru1 O2 178(100)
C23 O6 Ru1 O1 159.5(4)
C23 O6 Ru1 O5 -16.5(4)
C23 O6 Ru1 O7 69.7(4)
C23 O6 Ru1 O8 -126(5)
C23 O6 Ru1 O2 -110.6(4)
C28 O8 Ru1 O1 -106.9(5)
C28 O8 Ru1 O5 69.0(5)
C28 O8 Ru1 O7 -17.1(5)
C28 O8 Ru1 O6 179(100)
C28 O8 Ru1 O2 163.1(5)
C3 O2 Ru1 O1 2.6(4)
C3 O2 Ru1 O5 -178.6(4)
C3 O2 Ru1 O7 -66(14)
C3 O2 Ru1 O6 -85.3(4)
C3 O2 Ru1 O8 94.2(4)
C13 O4 Ru2 O3 1.7(4)
C13 O4 Ru2 O9 -87.0(4)
C13 O4 Ru2 O11 90.4(4)
C13 O4 Ru2 O10 108(2)
C13 O4 Ru2 O12 -177.4(4)
C11 O3 Ru2 O4 -4.0(4)
C11 O3 Ru2 O9 86.6(4)
C11 O3 Ru2 O11 -92.7(4)
C11 O3 Ru2 O10 179.6(4)
C11 O3 Ru2 O12 31(6)
C31 O9 Ru2 O4 165.4(4)
C31 O9 Ru2 O3 73.5(4)
C31 O9 Ru2 O11 89(3)
C31 O9 Ru2 O10 -15.5(4)
C31 O9 Ru2 O12 -107.7(4)
C36 O11 Ru2 O4 81.1(5)
C36 O11 Ru2 O3 173.1(5)
C36 O11 Ru2 O9 158(3)
C36 O11 Ru2 O10 -97.8(5)
C36 O11 Ru2 O12 -5.6(5)
C33 O10 Ru2 O4 179(56)
C33 O10 Ru2 O3 -75.3(5)
C33 O10 Ru2 O9 13.3(5)
C33 O10 Ru2 O11 -164.1(5)
C33 O10 Ru2 O12 103.9(5)
C38 O12 Ru2 O4 -79.9(4)
C38 O12 Ru2 O3 -115(6)
C38 O12 Ru2 O9 -170.5(4)
C38 O12 Ru2 O11 8.8(4)
C38 O12 Ru2 O10 96.5(4)
